data_4122633
loop_
_publ_author_name
'Yao, Shu A.'
'Corcos, Amanda R.'
'Infante, Ivan'
'Hillard, Elizabeth A.'
'Cl\'erac, Rodolphe'
'Berry, John F.'

_publ_section_title
;
 An &quot;Intermediate Spin&quot; Nickel Hydride Complex Stemming from
 Delocalized Ni2(\m-H)2 Bonding.
;
_journal_issue 39
_journal_name_full 'Journal of the American Chemical Society'
_journal_page_first 13538
_journal_page_last 13541
_journal_paper_doi 10.1021/ja507342a
_journal_volume 136
_journal_year 2014
_chemical_formula_moiety 'C34 H60 Ni2'
_chemical_formula_sum 'C34 H60 Ni2'
_chemical_formula_weight 586.24
_space_group_IT_number 14
_symmetry_cell_setting monoclinic
_symmetry_Int_Tables_number 14
_symmetry_space_group_name_Hall '-P 2yn'
_symmetry_space_group_name_H-M 'P 1 21/n 1'
_atom_sites_solution_hydrogens geom
_atom_sites_solution_primary direct
_atom_sites_solution_secondary difmap
_cell_angle_alpha 90.00
_cell_angle_beta 99.0936(9)
_cell_angle_gamma 90.00
_cell_formula_units_Z 4
_cell_length_a 13.6471(2)
_cell_length_b 15.0512(3)
_cell_length_c 16.2264(3)
_cell_measurement_reflns_used 9972
_cell_measurement_temperature 100(2)
_cell_measurement_theta_max 70.9891
_cell_measurement_theta_min 3.9385
_cell_volume 3291.10(10)
_computing_cell_refinement 'SAINT Ver. 7.24A (Bruker-AXS, 2007)'
_computing_data_collection 'APEX2 Ver. 2.1-4 (Bruker-AXS, 2007)'
_computing_data_reduction 'SAINT Ver. 7.24A'
_computing_molecular_graphics 'SHELXTL Ver. 6.10'
_computing_publication_material 'SHELXTL Ver. 6.10'
_computing_structure_refinement 'SHELXTL Ver. 6.10'
_computing_structure_solution 'SHELXTL Ver. 6.10 (Sheldrick, 2008)'
_diffrn_ambient_temperature 100(2)
_diffrn_measured_fraction_theta_full 0.997
_diffrn_measured_fraction_theta_max 0.983
_diffrn_measurement_device_type 'Bruker APEX-II CCD'
_diffrn_measurement_method '0.50\\% \\w and 0.5 \\% \\f scans'
_diffrn_radiation_monochromator graphite
_diffrn_radiation_source 'fine-focus sealed tube'
_diffrn_radiation_type 'Cu K\a'
_diffrn_radiation_wavelength 1.54178
_diffrn_reflns_av_R_equivalents 0.0250
_diffrn_reflns_av_sigmaI/netI 0.0124
_diffrn_reflns_limit_h_max 16
_diffrn_reflns_limit_h_min -16
_diffrn_reflns_limit_k_max 18
_diffrn_reflns_limit_k_min -18
_diffrn_reflns_limit_l_max 19
_diffrn_reflns_limit_l_min -18
_diffrn_reflns_number 52397
_diffrn_reflns_theta_full 67.00
_diffrn_reflns_theta_max 71.70
_diffrn_reflns_theta_min 3.94
_exptl_absorpt_coefficient_mu 1.533
_exptl_absorpt_correction_T_max 0.8026
_exptl_absorpt_correction_T_min 0.7491
_exptl_absorpt_correction_type analytical
_exptl_absorpt_process_details
;
SADABS  (Bruker-AXS, 2003)
;
_exptl_crystal_colour red
_exptl_crystal_density_diffrn 1.183
_exptl_crystal_density_method 'not measured'
_exptl_crystal_description block
_exptl_crystal_F_000 1280
_exptl_crystal_size_max 0.20
_exptl_crystal_size_mid 0.16
_exptl_crystal_size_min 0.15
_refine_diff_density_max 0.759
_refine_diff_density_min -0.261
_refine_diff_density_rms 0.051
_refine_ls_extinction_method none
_refine_ls_goodness_of_fit_ref 0.993
_refine_ls_hydrogen_treatment mixed
_refine_ls_matrix_type full
_refine_ls_number_parameters 349
_refine_ls_number_reflns 6320
_refine_ls_number_restraints 0
_refine_ls_restrained_S_all 0.993
_refine_ls_R_factor_all 0.0353
_refine_ls_R_factor_gt 0.0330
_refine_ls_shift/su_max 0.001
_refine_ls_shift/su_mean 0.000
_refine_ls_structure_factor_coef Fsqd
_refine_ls_weighting_details 'calc w=1/[\s^2^(Fo^2^)+(0.0551P)^2^+1.8318P] where P=(Fo^2^+2Fc^2^)/3'
_refine_ls_weighting_scheme calc
_refine_ls_wR_factor_gt 0.0900
_refine_ls_wR_factor_ref 0.0922
_reflns_number_gt 5832
_reflns_number_total 6320
_reflns_threshold_expression I>2\s(I)
_cod_data_source_file ja507342a_si_001.cif
_cod_data_source_block berry145
_cod_depositor_comments 'Adding full bibliography for 4122633--4122634.cif.'
_cod_original_sg_symbol_Hall '-P 2yn      '
_cod_original_sg_symbol_H-M 'P 1 21/n 1  '
_cod_database_code 4122633

loop_
_symmetry_equiv_pos_as_xyz
'x, y, z'
'-x+1/2, y+1/2, -z+1/2'
'-x, -y, -z'
'x-1/2, -y-1/2, z-1/2'

loop_
_atom_site_label
_atom_site_type_symbol
_atom_site_fract_x
_atom_site_fract_y
_atom_site_fract_z
_atom_site_U_iso_or_equiv
_atom_site_adp_type
_atom_site_occupancy
_atom_site_symmetry_multiplicity
_atom_site_calc_flag
_atom_site_refinement_flags
Ni1 Ni 0.161322(17) 0.739479(16) 0.055729(15) 0.01730(9) Uani 1 1 d .
H1A H 0.067(2) 0.702(2) 0.067(2) 0.099(10) Uiso 1 1 d .
H1B H 0.121(2) 0.786(2) 0.113(2) 0.099(10) Uiso 1 1 d .
Ni2 Ni 0.031577(17) 0.756620(16) 0.127877(15) 0.01753(9) Uani 1 1 d .
C1 C -0.04234(10) 0.70079(10) 0.22224(9) 0.0203(3) Uani 1 1 d .
C2 C -0.00946(10) 0.78835(10) 0.24539(9) 0.0210(3) Uani 1 1 d .
C3 C -0.05763(10) 0.84918(10) 0.18221(9) 0.0200(3) Uani 1 1 d .
C4 C -0.11915(10) 0.79808(10) 0.12026(9) 0.0190(3) Uani 1 1 d .
C5 C -0.10748(10) 0.70706(10) 0.14465(9) 0.0193(3) Uani 1 1 d .
H5 H -0.1384 0.6582 0.1139 0.023 Uiso 1 1 calc R
C6 C -0.02013(11) 0.61542(10) 0.27142(9) 0.0242(3) Uani 1 1 d .
H6 H 0.0254 0.6301 0.3242 0.029 Uiso 1 1 calc R
C7 C 0.03025(14) 0.54536(12) 0.22486(11) 0.0372(4) Uani 1 1 d .
H7A H 0.0416 0.4916 0.2591 0.056 Uiso 1 1 calc R
H7B H 0.0940 0.5683 0.2134 0.056 Uiso 1 1 calc R
H7C H -0.0123 0.5311 0.1721 0.056 Uiso 1 1 calc R
C8 C -0.11677(14) 0.57895(14) 0.29484(13) 0.0460(5) Uani 1 1 d .
H8A H -0.1636 0.5664 0.2439 0.069 Uiso 1 1 calc R
H8B H -0.1456 0.6230 0.3284 0.069 Uiso 1 1 calc R
H8C H -0.1029 0.5241 0.3271 0.069 Uiso 1 1 calc R
C9 C 0.05949(12) 0.80974(12) 0.32582(10) 0.0299(3) Uani 1 1 d .
H9 H 0.0817 0.7507 0.3501 0.036 Uiso 1 1 calc R
C10 C 0.15468(13) 0.85810(13) 0.31515(11) 0.0376(4) Uani 1 1 d .
H10A H 0.1900 0.8240 0.2776 0.056 Uiso 1 1 calc R
H10B H 0.1969 0.8643 0.3696 0.056 Uiso 1 1 calc R
H10C H 0.1384 0.9171 0.2914 0.056 Uiso 1 1 calc R
C11 C 0.00305(14) 0.85175(14) 0.38895(10) 0.0407(4) Uani 1 1 d .
H11A H -0.0234 0.9094 0.3679 0.061 Uiso 1 1 calc R
H11B H 0.0478 0.8603 0.4418 0.061 Uiso 1 1 calc R
H11C H -0.0518 0.8128 0.3980 0.061 Uiso 1 1 calc R
C12 C -0.04949(11) 0.94964(10) 0.18572(10) 0.0240(3) Uani 1 1 d .
H12 H 0.0001 0.9643 0.2361 0.029 Uiso 1 1 calc R
C13 C -0.14853(12) 0.99147(11) 0.19941(10) 0.0277(3) Uani 1 1 d .
H13A H -0.2001 0.9768 0.1522 0.042 Uiso 1 1 calc R
H13B H -0.1411 1.0561 0.2038 0.042 Uiso 1 1 calc R
H13C H -0.1675 0.9681 0.2510 0.042 Uiso 1 1 calc R
C14 C -0.01146(13) 0.99126(11) 0.11108(11) 0.0321(4) Uani 1 1 d .
H14A H 0.0539 0.9667 0.1065 0.048 Uiso 1 1 calc R
H14B H -0.0061 1.0558 0.1188 0.048 Uiso 1 1 calc R
H14C H -0.0578 0.9781 0.0600 0.048 Uiso 1 1 calc R
C15 C -0.18731(10) 0.83019(10) 0.04342(9) 0.0212(3) Uani 1 1 d .
H15 H -0.1838 0.8965 0.0429 0.025 Uiso 1 1 calc R
C16 C -0.29450(12) 0.80434(14) 0.04744(10) 0.0353(4) Uani 1 1 d .
H16A H -0.3378 0.8274 -0.0019 0.053 Uiso 1 1 calc R
H16B H -0.3145 0.8295 0.0979 0.053 Uiso 1 1 calc R
H16C H -0.3001 0.7395 0.0488 0.053 Uiso 1 1 calc R
C17 C -0.15685(13) 0.79686(13) -0.03757(10) 0.0322(4) Uani 1 1 d .
H17A H -0.0891 0.8166 -0.0407 0.048 Uiso 1 1 calc R
H17B H -0.2024 0.8208 -0.0852 0.048 Uiso 1 1 calc R
H17C H -0.1595 0.7318 -0.0389 0.048 Uiso 1 1 calc R
C18 C 0.20829(10) 0.69815(10) -0.05797(8) 0.0189(3) Uani 1 1 d .
C19 C 0.25600(10) 0.64438(9) 0.01059(9) 0.0193(3) Uani 1 1 d .
C20 C 0.31299(10) 0.70253(10) 0.06958(9) 0.0198(3) Uani 1 1 d .
C21 C 0.29931(10) 0.79158(10) 0.03852(9) 0.0198(3) Uani 1 1 d .
C22 C 0.23624(10) 0.78785(10) -0.03987(9) 0.0195(3) Uani 1 1 d .
H22 H 0.2160 0.8374 -0.0747 0.023 Uiso 1 1 calc R
C23 C 0.14533(11) 0.66777(10) -0.13827(9) 0.0228(3) Uani 1 1 d .
H23 H 0.1448 0.6013 -0.1381 0.027 Uiso 1 1 calc R
C24 C 0.19146(14) 0.69803(14) -0.21347(10) 0.0389(4) Uani 1 1 d .
H24A H 0.1548 0.6717 -0.2644 0.058 Uiso 1 1 calc R
H24B H 0.2609 0.6788 -0.2065 0.058 Uiso 1 1 calc R
H24C H 0.1883 0.7630 -0.2177 0.058 Uiso 1 1 calc R
C25 C 0.03785(12) 0.69928(13) -0.14694(11) 0.0351(4) Uani 1 1 d .
H25A H 0.0070 0.6745 -0.1014 0.053 Uiso 1 1 calc R
H25B H 0.0013 0.6793 -0.2006 0.053 Uiso 1 1 calc R
H25C H 0.0363 0.7643 -0.1444 0.053 Uiso 1 1 calc R
C26 C 0.25168(11) 0.54406(10) 0.01792(9) 0.0229(3) Uani 1 1 d .
H26 H 0.2899 0.5285 0.0738 0.027 Uiso 1 1 calc R
C27 C 0.14671(12) 0.50711(11) 0.01615(10) 0.0291(3) Uani 1 1 d .
H27A H 0.1062 0.5210 -0.0377 0.044 Uiso 1 1 calc R
H27B H 0.1168 0.5342 0.0612 0.044 Uiso 1 1 calc R
H27C H 0.1500 0.4425 0.0239 0.044 Uiso 1 1 calc R
C28 C 0.30470(12) 0.49837(10) -0.04705(10) 0.0274(3) Uani 1 1 d .
H28A H 0.3038 0.4339 -0.0388 0.041 Uiso 1 1 calc R
H28B H 0.3736 0.5191 -0.0406 0.041 Uiso 1 1 calc R
H28C H 0.2706 0.5129 -0.1032 0.041 Uiso 1 1 calc R
C29 C 0.38013(11) 0.67945(11) 0.15068(9) 0.0261(3) Uani 1 1 d .
H29 H 0.4062 0.7374 0.1751 0.031 Uiso 1 1 calc R
C30 C 0.47104(12) 0.62704(12) 0.13444(11) 0.0331(4) Uani 1 1 d .
H30A H 0.5170 0.6197 0.1869 0.050 Uiso 1 1 calc R
H30B H 0.5043 0.6593 0.0943 0.050 Uiso 1 1 calc R
H30C H 0.4502 0.5685 0.1117 0.050 Uiso 1 1 calc R
C31 C 0.32772(13) 0.63622(12) 0.21669(10) 0.0331(4) Uani 1 1 d .
H31A H 0.2726 0.6740 0.2272 0.050 Uiso 1 1 calc R
H31B H 0.3748 0.6289 0.2685 0.050 Uiso 1 1 calc R
H31C H 0.3021 0.5779 0.1968 0.050 Uiso 1 1 calc R
C32 C 0.34966(11) 0.87435(10) 0.07809(10) 0.0250(3) Uani 1 1 d .
H32 H 0.3550 0.8686 0.1400 0.030 Uiso 1 1 calc R
C33 C 0.45446(13) 0.88057(13) 0.05680(13) 0.0405(4) Uani 1 1 d .
H33A H 0.4920 0.8273 0.0771 0.061 Uiso 1 1 calc R
H33B H 0.4876 0.9333 0.0835 0.061 Uiso 1 1 calc R
H33C H 0.4510 0.8851 -0.0038 0.061 Uiso 1 1 calc R
C34 C 0.29233(13) 0.95923(11) 0.05138(13) 0.0379(4) Uani 1 1 d .
H34A H 0.2887 0.9675 -0.0089 0.057 Uiso 1 1 calc R
H34B H 0.3264 1.0101 0.0809 0.057 Uiso 1 1 calc R
H34C H 0.2251 0.9546 0.0651 0.057 Uiso 1 1 calc R

loop_
_atom_site_aniso_label
_atom_site_aniso_U_11
_atom_site_aniso_U_22
_atom_site_aniso_U_33
_atom_site_aniso_U_23
_atom_site_aniso_U_13
_atom_site_aniso_U_12
Ni1 0.01540(14) 0.01966(14) 0.01732(14) -0.00129(9) 0.00405(10) 0.00072(9)
Ni2 0.01553(14) 0.02035(14) 0.01720(15) -0.00176(9) 0.00414(10) -0.00006(9)
C1 0.0170(6) 0.0258(7) 0.0191(7) 0.0005(6) 0.0056(5) 0.0006(5)
C2 0.0188(7) 0.0272(7) 0.0176(7) -0.0029(6) 0.0052(5) -0.0011(6)
C3 0.0177(6) 0.0236(7) 0.0200(7) -0.0033(5) 0.0071(5) 0.0003(5)
C4 0.0158(6) 0.0233(7) 0.0188(7) -0.0003(5) 0.0058(5) 0.0011(5)
C5 0.0169(6) 0.0217(7) 0.0194(7) 0.0002(5) 0.0038(5) -0.0011(5)
C6 0.0227(7) 0.0281(8) 0.0212(7) 0.0050(6) 0.0019(6) 0.0018(6)
C7 0.0483(10) 0.0298(9) 0.0351(9) 0.0076(7) 0.0119(8) 0.0080(8)
C8 0.0352(10) 0.0497(11) 0.0562(12) 0.0292(10) 0.0169(9) 0.0066(8)
C9 0.0295(8) 0.0381(9) 0.0203(7) -0.0041(6) -0.0021(6) -0.0029(7)
C10 0.0287(8) 0.0444(10) 0.0364(9) -0.0108(8) -0.0051(7) 0.0014(7)
C11 0.0407(10) 0.0587(12) 0.0213(8) -0.0100(8) 0.0001(7) 0.0074(9)
C12 0.0239(7) 0.0212(7) 0.0268(8) -0.0058(6) 0.0040(6) -0.0001(6)
C13 0.0288(8) 0.0273(8) 0.0274(8) -0.0045(6) 0.0053(6) 0.0053(6)
C14 0.0355(9) 0.0227(8) 0.0408(9) -0.0011(7) 0.0141(7) -0.0030(6)
C15 0.0215(7) 0.0223(7) 0.0195(7) 0.0009(5) 0.0024(5) 0.0016(6)
C16 0.0202(7) 0.0599(12) 0.0252(8) 0.0084(8) 0.0015(6) 0.0018(7)
C17 0.0318(8) 0.0453(10) 0.0196(7) 0.0020(7) 0.0041(6) 0.0094(7)
C18 0.0177(6) 0.0223(7) 0.0176(7) -0.0007(5) 0.0056(5) 0.0017(5)
C19 0.0184(6) 0.0210(7) 0.0195(7) -0.0003(5) 0.0062(5) 0.0035(5)
C20 0.0152(6) 0.0247(7) 0.0198(7) 0.0002(6) 0.0040(5) 0.0032(5)
C21 0.0155(6) 0.0230(7) 0.0219(7) -0.0001(6) 0.0061(5) 0.0012(5)
C22 0.0186(7) 0.0203(7) 0.0205(7) 0.0015(5) 0.0062(5) 0.0007(5)
C23 0.0258(7) 0.0235(7) 0.0185(7) -0.0019(6) 0.0015(6) 0.0022(6)
C24 0.0461(10) 0.0517(11) 0.0201(8) -0.0056(7) 0.0092(7) -0.0070(9)
C25 0.0272(8) 0.0488(11) 0.0264(8) -0.0088(7) -0.0045(6) 0.0081(7)
C26 0.0275(7) 0.0201(7) 0.0211(7) 0.0006(5) 0.0038(6) 0.0018(6)
C27 0.0328(8) 0.0235(8) 0.0329(8) -0.0014(6) 0.0112(7) -0.0036(6)
C28 0.0309(8) 0.0224(7) 0.0299(8) -0.0027(6) 0.0073(6) 0.0034(6)
C29 0.0250(7) 0.0301(8) 0.0213(7) 0.0006(6) -0.0021(6) 0.0029(6)
C30 0.0257(8) 0.0409(10) 0.0306(9) 0.0028(7) -0.0016(6) 0.0078(7)
C31 0.0371(9) 0.0410(9) 0.0201(8) 0.0015(7) 0.0015(6) 0.0048(7)
C32 0.0226(7) 0.0249(8) 0.0268(8) -0.0026(6) 0.0016(6) -0.0026(6)
C33 0.0262(8) 0.0360(10) 0.0600(12) -0.0064(8) 0.0086(8) -0.0093(7)
C34 0.0344(9) 0.0246(8) 0.0523(11) -0.0061(7) -0.0010(8) -0.0009(7)

loop_
_atom_type_symbol
_atom_type_description
_atom_type_scat_dispersion_real
_atom_type_scat_dispersion_imag
_atom_type_scat_source
C C 0.0181 0.0091 'International Tables Vol C Tables 4.2.6.8 and 6.1.1.4'
H H 0.0000 0.0000 'International Tables Vol C Tables 4.2.6.8 and 6.1.1.4'
Ni Ni -3.0029 0.5091 'International Tables Vol C Tables 4.2.6.8 and 6.1.1.4'

loop_
_geom_angle_atom_site_label_1
_geom_angle_atom_site_label_2
_geom_angle_atom_site_label_3
_geom_angle
_geom_angle_publ_flag
C21 Ni1 C22 39.35(5) yes
C21 Ni1 C20 39.73(6) yes
C22 Ni1 C20 65.89(5) yes
C21 Ni1 C19 66.44(5) yes
C22 Ni1 C19 65.82(5) yes
C20 Ni1 C19 39.35(5) yes
C21 Ni1 C18 66.20(5) yes
C22 Ni1 C18 39.00(6) yes
C20 Ni1 C18 66.08(5) yes
C19 Ni1 C18 39.52(5) yes
C21 Ni1 Ni2 144.06(4) yes
C22 Ni1 Ni2 147.04(4) yes
C20 Ni1 Ni2 142.87(4) yes
C19 Ni1 Ni2 144.23(4) yes
C18 Ni1 Ni2 146.76(4) yes
C21 Ni1 H1A 179.1(14) ?
C22 Ni1 H1A 140.6(13) ?
C20 Ni1 H1A 139.5(14) ?
C19 Ni1 H1A 112.7(13) ?
C18 Ni1 H1A 113.3(13) ?
Ni2 Ni1 H1A 36.6(13) ?
C21 Ni1 H1B 112.0(15) ?
C22 Ni1 H1B 128.6(15) ?
C20 Ni1 H1B 124.4(15) ?
C19 Ni1 H1B 157.1(15) ?
C18 Ni1 H1B 162.8(15) ?
Ni2 Ni1 H1B 32.1(15) ?
H1A Ni1 H1B 68.7(19) ?
C5 Ni2 C2 65.86(5) yes
C5 Ni2 C3 65.84(5) yes
C2 Ni2 C3 39.90(6) yes
C5 Ni2 C4 39.44(6) yes
C2 Ni2 C4 66.30(5) yes
C3 Ni2 C4 39.13(5) yes
C5 Ni2 C1 39.35(5) yes
C2 Ni2 C1 39.04(6) yes
C3 Ni2 C1 66.10(6) yes
C4 Ni2 C1 66.19(5) yes
C5 Ni2 Ni1 144.73(4) yes
C2 Ni2 Ni1 145.10(4) yes
C3 Ni2 Ni1 145.59(4) yes
C4 Ni2 Ni1 145.15(4) yes
C1 Ni2 Ni1 144.57(4) yes
C5 Ni2 H1A 107.1(13) ?
C2 Ni2 H1A 156.4(14) ?
C3 Ni2 H1A 160.3(14) ?
C4 Ni2 H1A 123.8(13) ?
C1 Ni2 H1A 121.2(14) ?
Ni1 Ni2 H1A 37.6(13) ?
C5 Ni2 H1B 176.5(15) ?
C2 Ni2 H1B 117.6(15) ?
C3 Ni2 H1B 116.9(15) ?
C4 Ni2 H1B 141.3(15) ?
C1 Ni2 H1B 143.1(15) ?
Ni1 Ni2 H1B 31.9(15) ?
H1A Ni2 H1B 69.5(19) ?
C2 C1 C5 107.37(13) ?
C2 C1 C6 128.08(13) ?
C5 C1 C6 124.44(13) ?
C2 C1 Ni2 70.11(8) ?
C5 C1 Ni2 68.88(8) ?
C6 C1 Ni2 129.26(10) ?
C1 C2 C3 107.99(12) ?
C1 C2 C9 123.37(14) ?
C3 C2 C9 128.55(14) ?
C1 C2 Ni2 70.85(8) ?
C3 C2 Ni2 70.26(8) ?
C9 C2 Ni2 127.14(10) ?
C4 C3 C2 107.91(12) ?
C4 C3 C12 126.49(13) ?
C2 C3 C12 125.44(13) ?
C4 C3 Ni2 70.58(8) ?
C2 C3 Ni2 69.84(8) ?
C12 C3 Ni2 128.62(10) ?
C5 C4 C3 107.11(12) ?
C5 C4 C15 124.21(13) ?
C3 C4 C15 128.67(13) ?
C5 C4 Ni2 68.85(8) ?
C3 C4 Ni2 70.29(8) ?
C15 C4 Ni2 127.07(9) ?
C1 C5 C4 109.58(13) ?
C1 C5 Ni2 71.77(8) ?
C4 C5 Ni2 71.71(8) ?
C1 C5 H5 125.2 ?
C4 C5 H5 125.2 ?
Ni2 C5 H5 122.9 ?
C1 C6 C7 113.18(12) ?
C1 C6 C8 109.02(12) ?
C7 C6 C8 110.43(15) ?
C1 C6 H6 108.0 ?
C7 C6 H6 108.0 ?
C8 C6 H6 108.0 ?
C6 C7 H7A 109.5 ?
C6 C7 H7B 109.5 ?
H7A C7 H7B 109.5 ?
C6 C7 H7C 109.5 ?
H7A C7 H7C 109.5 ?
H7B C7 H7C 109.5 ?
C6 C8 H8A 109.5 ?
C6 C8 H8B 109.5 ?
H8A C8 H8B 109.5 ?
C6 C8 H8C 109.5 ?
H8A C8 H8C 109.5 ?
H8B C8 H8C 109.5 ?
C11 C9 C2 110.96(13) ?
C11 C9 C10 114.31(15) ?
C2 C9 C10 115.33(13) ?
C11 C9 H9 105.0 ?
C2 C9 H9 105.0 ?
C10 C9 H9 105.0 ?
C9 C10 H10A 109.5 ?
C9 C10 H10B 109.5 ?
H10A C10 H10B 109.5 ?
C9 C10 H10C 109.5 ?
H10A C10 H10C 109.5 ?
H10B C10 H10C 109.5 ?
C9 C11 H11A 109.5 ?
C9 C11 H11B 109.5 ?
H11A C11 H11B 109.5 ?
C9 C11 H11C 109.5 ?
H11A C11 H11C 109.5 ?
H11B C11 H11C 109.5 ?
C3 C12 C14 114.31(12) ?
C3 C12 C13 110.65(12) ?
C14 C12 C13 111.31(13) ?
C3 C12 H12 106.7 ?
C14 C12 H12 106.7 ?
C13 C12 H12 106.7 ?
C12 C13 H13A 109.5 ?
C12 C13 H13B 109.5 ?
H13A C13 H13B 109.5 ?
C12 C13 H13C 109.5 ?
H13A C13 H13C 109.5 ?
H13B C13 H13C 109.5 ?
C12 C14 H14A 109.5 ?
C12 C14 H14B 109.5 ?
H14A C14 H14B 109.5 ?
C12 C14 H14C 109.5 ?
H14A C14 H14C 109.5 ?
H14B C14 H14C 109.5 ?
C4 C15 C17 112.93(12) ?
C4 C15 C16 110.64(12) ?
C17 C15 C16 110.30(13) ?
C4 C15 H15 107.6 ?
C17 C15 H15 107.6 ?
C16 C15 H15 107.6 ?
C15 C16 H16A 109.5 ?
C15 C16 H16B 109.5 ?
H16A C16 H16B 109.5 ?
C15 C16 H16C 109.5 ?
H16A C16 H16C 109.5 ?
H16B C16 H16C 109.5 ?
C15 C17 H17A 109.5 ?
C15 C17 H17B 109.5 ?
H17A C17 H17B 109.5 ?
C15 C17 H17C 109.5 ?
H17A C17 H17C 109.5 ?
H17B C17 H17C 109.5 ?
C22 C18 C19 107.43(12) ?
C22 C18 C23 124.21(13) ?
C19 C18 C23 128.24(13) ?
C22 C18 Ni1 69.68(8) ?
C19 C18 Ni1 70.05(8) ?
C23 C18 Ni1 128.58(10) ?
C20 C19 C18 107.65(12) ?
C20 C19 C26 125.43(13) ?
C18 C19 C26 126.85(13) ?
C20 C19 Ni1 69.82(8) ?
C18 C19 Ni1 70.42(8) ?
C26 C19 Ni1 127.43(10) ?
C19 C20 C21 108.03(12) ?
C19 C20 C29 128.92(13) ?
C21 C20 C29 123.03(13) ?
C19 C20 Ni1 70.83(8) ?
C21 C20 Ni1 69.32(7) ?
C29 C20 Ni1 126.61(10) ?
C22 C21 C20 107.74(13) ?
C22 C21 C32 125.60(13) ?
C20 C21 C32 126.47(13) ?
C22 C21 Ni1 71.02(8) ?
C20 C21 Ni1 70.95(8) ?
C32 C21 Ni1 127.37(10) ?
C21 C22 C18 109.13(13) ?
C21 C22 Ni1 69.62(8) ?
C18 C22 Ni1 71.32(8) ?
C21 C22 H22 125.4 ?
C18 C22 H22 125.4 ?
Ni1 C22 H22 125.2 ?
C18 C23 C25 113.07(12) ?
C18 C23 C24 110.36(13) ?
C25 C23 C24 110.17(14) ?
C18 C23 H23 107.7 ?
C25 C23 H23 107.7 ?
C24 C23 H23 107.7 ?
C23 C24 H24A 109.5 ?
C23 C24 H24B 109.5 ?
H24A C24 H24B 109.5 ?
C23 C24 H24C 109.5 ?
H24A C24 H24C 109.5 ?
H24B C24 H24C 109.5 ?
C23 C25 H25A 109.5 ?
C23 C25 H25B 109.5 ?
H25A C25 H25B 109.5 ?
C23 C25 H25C 109.5 ?
H25A C25 H25C 109.5 ?
H25B C25 H25C 109.5 ?
C19 C26 C28 111.37(12) ?
C19 C26 C27 114.05(12) ?
C28 C26 C27 111.45(13) ?
C19 C26 H26 106.5 ?
C28 C26 H26 106.5 ?
C27 C26 H26 106.5 ?
C26 C27 H27A 109.5 ?
C26 C27 H27B 109.5 ?
H27A C27 H27B 109.5 ?
C26 C27 H27C 109.5 ?
H27A C27 H27C 109.5 ?
H27B C27 H27C 109.5 ?
C26 C28 H28A 109.5 ?
C26 C28 H28B 109.5 ?
H28A C28 H28B 109.5 ?
C26 C28 H28C 109.5 ?
H28A C28 H28C 109.5 ?
H28B C28 H28C 109.5 ?
C20 C29 C31 114.84(13) ?
C20 C29 C30 111.31(13) ?
C31 C29 C30 112.63(14) ?
C20 C29 H29 105.7 ?
C31 C29 H29 105.7 ?
C30 C29 H29 105.7 ?
C29 C30 H30A 109.5 ?
C29 C30 H30B 109.5 ?
H30A C30 H30B 109.5 ?
C29 C30 H30C 109.5 ?
H30A C30 H30C 109.5 ?
H30B C30 H30C 109.5 ?
C29 C31 H31A 109.5 ?
C29 C31 H31B 109.5 ?
H31A C31 H31B 109.5 ?
C29 C31 H31C 109.5 ?
H31A C31 H31C 109.5 ?
H31B C31 H31C 109.5 ?
C21 C32 C34 112.98(12) ?
C21 C32 C33 109.44(13) ?
C34 C32 C33 109.96(14) ?
C21 C32 H32 108.1 ?
C34 C32 H32 108.1 ?
C33 C32 H32 108.1 ?
C32 C33 H33A 109.5 ?
C32 C33 H33B 109.5 ?
H33A C33 H33B 109.5 ?
C32 C33 H33C 109.5 ?
H33A C33 H33C 109.5 ?
H33B C33 H33C 109.5 ?
C32 C34 H34A 109.5 ?
C32 C34 H34B 109.5 ?
H34A C34 H34B 109.5 ?
C32 C34 H34C 109.5 ?
H34A C34 H34C 109.5 ?
H34B C34 H34C 109.5 ?

loop_
_geom_bond_atom_site_label_1
_geom_bond_atom_site_label_2
_geom_bond_distance
_geom_bond_publ_flag
Ni1 C21 2.0989(14) yes
Ni1 C22 2.1174(14) yes
Ni1 C20 2.1205(14) yes
Ni1 C19 2.1340(14) yes
Ni1 C18 2.1390(14) yes
Ni1 Ni2 2.2864(3) yes
Ni1 H1A 1.45(3) ?
Ni1 H1B 1.34(3) ?
Ni2 C5 2.0965(14) yes
Ni2 C2 2.1249(14) yes
Ni2 C3 2.1306(14) yes
Ni2 C4 2.1343(14) yes
Ni2 C1 2.1346(14) yes
Ni2 H1A 1.42(3) ?
Ni2 H1B 1.35(3) ?
C1 C2 1.423(2) ?
C1 C5 1.425(2) ?
C1 C6 1.518(2) ?
C2 C3 1.452(2) ?
C2 C9 1.518(2) ?
C3 C4 1.428(2) ?
C3 C12 1.517(2) ?
C4 C5 1.428(2) ?
C4 C15 1.5122(19) ?
C5 H5 0.9500 ?
C6 C7 1.523(2) ?
C6 C8 1.531(2) ?
C6 H6 1.0000 ?
C7 H7A 0.9800 ?
C7 H7B 0.9800 ?
C7 H7C 0.9800 ?
C8 H8A 0.9800 ?
C8 H8B 0.9800 ?
C8 H8C 0.9800 ?
C9 C11 1.514(2) ?
C9 C10 1.523(2) ?
C9 H9 1.0000 ?
C10 H10A 0.9800 ?
C10 H10B 0.9800 ?
C10 H10C 0.9800 ?
C11 H11A 0.9800 ?
C11 H11B 0.9800 ?
C11 H11C 0.9800 ?
C12 C14 1.526(2) ?
C12 C13 1.539(2) ?
C12 H12 1.0000 ?
C13 H13A 0.9800 ?
C13 H13B 0.9800 ?
C13 H13C 0.9800 ?
C14 H14A 0.9800 ?
C14 H14B 0.9800 ?
C14 H14C 0.9800 ?
C15 C17 1.525(2) ?
C15 C16 1.525(2) ?
C15 H15 1.0000 ?
C16 H16A 0.9800 ?
C16 H16B 0.9800 ?
C16 H16C 0.9800 ?
C17 H17A 0.9800 ?
C17 H17B 0.9800 ?
C17 H17C 0.9800 ?
C18 C22 1.421(2) ?
C18 C19 1.4448(19) ?
C18 C23 1.5137(19) ?
C19 C20 1.432(2) ?
C19 C26 1.517(2) ?
C20 C21 1.434(2) ?
C20 C29 1.5202(19) ?
C21 C22 1.420(2) ?
C21 C32 1.515(2) ?
C22 H22 0.9500 ?
C23 C25 1.527(2) ?
C23 C24 1.528(2) ?
C23 H23 1.0000 ?
C24 H24A 0.9800 ?
C24 H24B 0.9800 ?
C24 H24C 0.9800 ?
C25 H25A 0.9800 ?
C25 H25B 0.9800 ?
C25 H25C 0.9800 ?
C26 C28 1.533(2) ?
C26 C27 1.533(2) ?
C26 H26 1.0000 ?
C27 H27A 0.9800 ?
C27 H27B 0.9800 ?
C27 H27C 0.9800 ?
C28 H28A 0.9800 ?
C28 H28B 0.9800 ?
C28 H28C 0.9800 ?
C29 C31 1.525(2) ?
C29 C30 1.528(2) ?
C29 H29 1.0000 ?
C30 H30A 0.9800 ?
C30 H30B 0.9800 ?
C30 H30C 0.9800 ?
C31 H31A 0.9800 ?
C31 H31B 0.9800 ?
C31 H31C 0.9800 ?
C32 C34 1.525(2) ?
C32 C33 1.526(2) ?
C32 H32 1.0000 ?
C33 H33A 0.9800 ?
C33 H33B 0.9800 ?
C33 H33C 0.9800 ?
C34 H34A 0.9800 ?
C34 H34B 0.9800 ?
C34 H34C 0.9800 ?

loop_
_geom_torsion_atom_site_label_1
_geom_torsion_atom_site_label_2
_geom_torsion_atom_site_label_3
_geom_torsion_atom_site_label_4
_geom_torsion
C21 Ni1 Ni2 C5 178.46(9)
C22 Ni1 Ni2 C5 105.55(10)
C20 Ni1 Ni2 C5 -111.96(10)
C19 Ni1 Ni2 C5 -42.97(10)
C18 Ni1 Ni2 C5 30.20(11)
C21 Ni1 Ni2 C2 -39.44(11)
C22 Ni1 Ni2 C2 -112.35(11)
C20 Ni1 Ni2 C2 30.14(11)
C19 Ni1 Ni2 C2 99.13(10)
C18 Ni1 Ni2 C2 172.30(10)
C21 Ni1 Ni2 C3 34.30(10)
C22 Ni1 Ni2 C3 -38.60(11)
C20 Ni1 Ni2 C3 103.88(10)
C19 Ni1 Ni2 C3 172.88(9)
C18 Ni1 Ni2 C3 -113.95(10)
C21 Ni1 Ni2 C4 106.52(10)
C22 Ni1 Ni2 C4 33.61(11)
C20 Ni1 Ni2 C4 176.10(9)
C19 Ni1 Ni2 C4 -114.91(10)
C18 Ni1 Ni2 C4 -41.74(11)
C21 Ni1 Ni2 C1 -110.37(10)
C22 Ni1 Ni2 C1 176.73(10)
C20 Ni1 Ni2 C1 -40.79(10)
C19 Ni1 Ni2 C1 28.21(10)
C18 Ni1 Ni2 C1 101.38(10)
C5 Ni2 C1 C2 -118.69(12)
C3 Ni2 C1 C2 -38.21(8)
C4 Ni2 C1 C2 -81.17(9)
Ni1 Ni2 C1 C2 120.85(8)
C2 Ni2 C1 C5 118.69(12)
C3 Ni2 C1 C5 80.47(9)
C4 Ni2 C1 C5 37.51(8)
Ni1 Ni2 C1 C5 -120.47(8)
C5 Ni2 C1 C6 117.86(17)
C2 Ni2 C1 C6 -123.46(17)
C3 Ni2 C1 C6 -161.67(15)
C4 Ni2 C1 C6 155.37(15)
Ni1 Ni2 C1 C6 -2.61(18)
C5 C1 C2 C3 1.71(15)
C6 C1 C2 C3 -174.41(13)
Ni2 C1 C2 C3 60.74(9)
C5 C1 C2 C9 178.52(13)
C6 C1 C2 C9 2.4(2)
Ni2 C1 C2 C9 -122.44(14)
C5 C1 C2 Ni2 -59.03(9)
C6 C1 C2 Ni2 124.85(14)
C5 Ni2 C2 C1 37.55(8)
C3 Ni2 C2 C1 118.16(12)
C4 Ni2 C2 C1 80.87(9)
Ni1 Ni2 C2 C1 -119.58(8)
C5 Ni2 C2 C3 -80.61(9)
C4 Ni2 C2 C3 -37.29(8)
C1 Ni2 C2 C3 -118.16(12)
Ni1 Ni2 C2 C3 122.26(8)
C5 Ni2 C2 C9 155.41(16)
C3 Ni2 C2 C9 -123.98(17)
C4 Ni2 C2 C9 -161.27(16)
C1 Ni2 C2 C9 117.86(17)
Ni1 Ni2 C2 C9 -1.72(19)
C1 C2 C3 C4 -0.52(15)
C9 C2 C3 C4 -177.12(14)
Ni2 C2 C3 C4 60.60(9)
C1 C2 C3 C12 175.18(13)
C9 C2 C3 C12 -1.4(2)
Ni2 C2 C3 C12 -123.70(14)
C1 C2 C3 Ni2 -61.12(9)
C9 C2 C3 Ni2 122.29(15)
C5 Ni2 C3 C4 -37.82(8)
C2 Ni2 C3 C4 -118.48(12)
C1 Ni2 C3 C4 -81.08(9)
Ni1 Ni2 C3 C4 120.43(8)
C5 Ni2 C3 C2 80.66(9)
C4 Ni2 C3 C2 118.48(12)
C1 Ni2 C3 C2 37.40(8)
Ni1 Ni2 C3 C2 -121.09(8)
C5 Ni2 C3 C12 -159.52(15)
C2 Ni2 C3 C12 119.82(16)
C4 Ni2 C3 C12 -121.70(17)
C1 Ni2 C3 C12 157.22(15)
Ni1 Ni2 C3 C12 -1.27(18)
C2 C3 C4 C5 -0.87(15)
C12 C3 C4 C5 -176.52(13)
Ni2 C3 C4 C5 59.25(9)
C2 C3 C4 C15 177.63(13)
C12 C3 C4 C15 2.0(2)
Ni2 C3 C4 C15 -122.24(14)
C2 C3 C4 Ni2 -60.13(9)
C12 C3 C4 Ni2 124.22(14)
C2 Ni2 C4 C5 -80.26(9)
C3 Ni2 C4 C5 -118.27(12)
C1 Ni2 C4 C5 -37.43(8)
Ni1 Ni2 C4 C5 120.22(8)
C5 Ni2 C4 C3 118.27(12)
C2 Ni2 C4 C3 38.01(8)
C1 Ni2 C4 C3 80.84(9)
Ni1 Ni2 C4 C3 -121.51(8)
C5 Ni2 C4 C15 -117.60(16)
C2 Ni2 C4 C15 162.14(14)
C3 Ni2 C4 C15 124.13(16)
C1 Ni2 C4 C15 -155.03(14)
Ni1 Ni2 C4 C15 2.62(17)
C2 C1 C5 C4 -2.30(15)
C6 C1 C5 C4 174.00(12)
Ni2 C1 C5 C4 -62.11(9)
C2 C1 C5 Ni2 59.81(9)
C6 C1 C5 Ni2 -123.89(13)
C3 C4 C5 C1 1.97(15)
C15 C4 C5 C1 -176.62(12)
Ni2 C4 C5 C1 62.14(9)
C3 C4 C5 Ni2 -60.17(9)
C15 C4 C5 Ni2 121.24(13)
C2 Ni2 C5 C1 -37.27(9)
C3 Ni2 C5 C1 -81.18(9)
C4 Ni2 C5 C1 -118.71(12)
Ni1 Ni2 C5 C1 120.08(8)
C2 Ni2 C5 C4 81.45(9)
C3 Ni2 C5 C4 37.53(8)
C1 Ni2 C5 C4 118.71(12)
Ni1 Ni2 C5 C4 -121.21(8)
C2 C1 C6 C7 -121.77(16)
C5 C1 C6 C7 62.72(19)
Ni2 C1 C6 C7 -27.06(19)
C2 C1 C6 C8 114.92(17)
C5 C1 C6 C8 -60.59(19)
Ni2 C1 C6 C8 -150.37(13)
C1 C2 C9 C11 -104.53(18)
C3 C2 C9 C11 71.6(2)
Ni2 C2 C9 C11 165.13(13)
C1 C2 C9 C10 123.48(16)
C3 C2 C9 C10 -60.4(2)
Ni2 C2 C9 C10 33.1(2)
C4 C3 C12 C14 -61.77(19)
C2 C3 C12 C14 123.32(15)
Ni2 C3 C12 C14 31.76(19)
C4 C3 C12 C13 64.85(18)
C2 C3 C12 C13 -110.07(16)
Ni2 C3 C12 C13 158.38(11)
C5 C4 C15 C17 -64.37(18)
C3 C4 C15 C17 117.35(16)
Ni2 C4 C15 C17 23.73(18)
C5 C4 C15 C16 59.82(18)
C3 C4 C15 C16 -118.46(16)
Ni2 C4 C15 C16 147.92(12)
C21 Ni1 C18 C22 -37.04(8)
C20 Ni1 C18 C22 -80.66(9)
C19 Ni1 C18 C22 -118.31(12)
Ni2 Ni1 C18 C22 123.24(8)
C21 Ni1 C18 C19 81.27(9)
C22 Ni1 C18 C19 118.31(12)
C20 Ni1 C18 C19 37.65(8)
Ni2 Ni1 C18 C19 -118.45(8)
C21 Ni1 C18 C23 -155.17(14)
C22 Ni1 C18 C23 -118.13(16)
C20 Ni1 C18 C23 161.21(15)
C19 Ni1 C18 C23 123.56(16)
Ni2 Ni1 C18 C23 5.11(18)
C22 C18 C19 C20 -0.25(15)
C23 C18 C19 C20 175.87(13)
Ni1 C18 C19 C20 -60.17(9)
C22 C18 C19 C26 -177.42(13)
C23 C18 C19 C26 -1.3(2)
Ni1 C18 C19 C26 122.66(14)
C22 C18 C19 Ni1 59.92(9)
C23 C18 C19 Ni1 -123.96(14)
C21 Ni1 C19 C20 37.67(8)
C22 Ni1 C19 C20 80.87(9)
C18 Ni1 C19 C20 118.27(12)
Ni2 Ni1 C19 C20 -117.27(8)
C21 Ni1 C19 C18 -80.60(9)
C22 Ni1 C19 C18 -37.39(8)
C20 Ni1 C19 C18 -118.27(12)
Ni2 Ni1 C19 C18 124.46(8)
C21 Ni1 C19 C26 157.44(14)
C22 Ni1 C19 C26 -159.36(14)
C20 Ni1 C19 C26 119.77(16)
C18 Ni1 C19 C26 -121.96(16)
Ni2 Ni1 C19 C26 2.50(17)
C18 C19 C20 C21 0.97(15)
C26 C19 C20 C21 178.19(13)
Ni1 C19 C20 C21 -59.58(9)
C18 C19 C20 C29 -177.38(13)
C26 C19 C20 C29 -0.2(2)
Ni1 C19 C20 C29 122.06(15)
C18 C19 C20 Ni1 60.56(9)
C26 C19 C20 Ni1 -122.22(13)
C21 Ni1 C20 C19 -118.78(12)
C22 Ni1 C20 C19 -80.68(9)
C18 Ni1 C20 C19 -37.82(8)
Ni2 Ni1 C20 C19 120.60(8)
C22 Ni1 C20 C21 38.10(8)
C19 Ni1 C20 C21 118.78(12)
C18 Ni1 C20 C21 80.96(9)
Ni2 Ni1 C20 C21 -120.62(8)
C21 Ni1 C20 C29 116.45(16)
C22 Ni1 C20 C29 154.55(15)
C19 Ni1 C20 C29 -124.77(17)
C18 Ni1 C20 C29 -162.59(15)
Ni2 Ni1 C20 C29 -4.17(17)
C19 C20 C21 C22 -1.33(15)
C29 C20 C21 C22 177.15(13)
Ni1 C20 C21 C22 -61.86(9)
C19 C20 C21 C32 -176.56(13)
C29 C20 C21 C32 1.9(2)
Ni1 C20 C21 C32 122.91(14)
C19 C20 C21 Ni1 60.53(9)
C29 C20 C21 Ni1 -120.99(13)
C20 Ni1 C21 C22 117.36(12)
C19 Ni1 C21 C22 80.04(9)
C18 Ni1 C21 C22 36.71(8)
Ni2 Ni1 C21 C22 -124.91(8)
C22 Ni1 C21 C20 -117.36(12)
C19 Ni1 C21 C20 -37.32(8)
C18 Ni1 C21 C20 -80.65(9)
Ni2 Ni1 C21 C20 117.73(8)
C22 Ni1 C21 C32 120.80(16)
C20 Ni1 C21 C32 -121.84(16)
C19 Ni1 C21 C32 -159.15(14)
C18 Ni1 C21 C32 157.51(14)
Ni2 Ni1 C21 C32 -4.11(17)
C20 C21 C22 C18 1.18(15)
C32 C21 C22 C18 176.47(13)
Ni1 C21 C22 C18 -60.63(9)
C20 C21 C22 Ni1 61.81(9)
C32 C21 C22 Ni1 -122.90(14)
C19 C18 C22 C21 -0.58(15)
C23 C18 C22 C21 -176.89(12)
Ni1 C18 C22 C21 59.58(9)
C19 C18 C22 Ni1 -60.16(9)
C23 C18 C22 Ni1 123.53(13)
C20 Ni1 C22 C21 -38.45(9)
C19 Ni1 C22 C21 -81.75(9)
C18 Ni1 C22 C21 -119.64(12)
Ni2 Ni1 C22 C21 117.80(9)
C21 Ni1 C22 C18 119.64(12)
C20 Ni1 C22 C18 81.19(9)
C19 Ni1 C22 C18 37.89(8)
Ni2 Ni1 C22 C18 -122.56(8)
C22 C18 C23 C25 -68.91(18)
C19 C18 C23 C25 115.57(16)
Ni1 C18 C23 C25 21.38(19)
C22 C18 C23 C24 54.99(18)
C19 C18 C23 C24 -120.53(16)
Ni1 C18 C23 C24 145.28(12)
C20 C19 C26 C28 -109.80(15)
C18 C19 C26 C28 66.89(18)
Ni1 C19 C26 C28 159.54(10)
C20 C19 C26 C27 122.98(15)
C18 C19 C26 C27 -60.33(19)
Ni1 C19 C26 C27 32.33(18)
C19 C20 C29 C31 -63.0(2)
C21 C20 C29 C31 118.88(16)
Ni1 C20 C29 C31 31.26(19)
C19 C20 C29 C30 66.5(2)
C21 C20 C29 C30 -111.64(16)
Ni1 C20 C29 C30 160.74(11)
C22 C21 C32 C34 28.2(2)
C20 C21 C32 C34 -157.41(14)
Ni1 C21 C32 C34 -64.33(18)
C22 C21 C32 C33 -94.71(17)
C20 C21 C32 C33 79.71(18)
Ni1 C21 C32 C33 172.79(12)
